data_1534534
loop_
_publ_author_name
'Sato, M.'
'Adachi, G.Y.'
'Shiokawa, J.'

_publ_section_title
;
 Preparation and Structure of sodium Rare-earth sulfides, Na Ln S2 (Ln;
 Rare Earth elements)
;
_journal_name_full 'Materials Research Bulletin'
_journal_page_first 1215
_journal_page_last 1220
_journal_volume 19
_journal_year 1984
_chemical_formula_sum 'Gd Na S2'
_chemical_name_systematic 'Na Gd S2'
_space_group_IT_number 166
_symmetry_space_group_name_Hall '-R 3 2"'
_symmetry_space_group_name_H-M 'R -3 m :H'
_cell_angle_alpha 90
_cell_angle_beta 90
_cell_angle_gamma 120
_cell_formula_units_Z 3
_cell_length_a 4.019
_cell_length_b 4.019
_cell_length_c 19.958
_cell_volume 279.180
_citation_journal_id_ASTM MRBUAC
_cod_data_source_file Sato_MRBUAC_1984_343.cif
_cod_data_source_block Gd1Na1S2
_cod_original_cell_volume 279.1796
_cod_original_formula_sum 'Gd1 Na1 S2'
_cod_database_code 1534534

loop_
_symmetry_equiv_pos_as_xyz
x,y,z
-y,x-y,z
-x+y,-x,z
y,x,-z
-x,-x+y,-z
x-y,-y,-z
-x,-y,-z
y,-x+y,-z
x-y,x,-z
-y,-x,z
x,x-y,z
-x+y,y,z
x+2/3,y+1/3,z+1/3
-y+2/3,x-y+1/3,z+1/3
-x+y+2/3,-x+1/3,z+1/3
y+2/3,x+1/3,-z+1/3
-x+2/3,-x+y+1/3,-z+1/3
x-y+2/3,-y+1/3,-z+1/3
-x+2/3,-y+1/3,-z+1/3
y+2/3,-x+y+1/3,-z+1/3
x-y+2/3,x+1/3,-z+1/3
-y+2/3,-x+1/3,z+1/3
x+2/3,x-y+1/3,z+1/3
-x+y+2/3,y+1/3,z+1/3
x+1/3,y+2/3,z+2/3
-y+1/3,x-y+2/3,z+2/3
-x+y+1/3,-x+2/3,z+2/3
y+1/3,x+2/3,-z+2/3
-x+1/3,-x+y+2/3,-z+2/3
x-y+1/3,-y+2/3,-z+2/3
-x+1/3,-y+2/3,-z+2/3
y+1/3,-x+y+2/3,-z+2/3
x-y+1/3,x+2/3,-z+2/3
-y+1/3,-x+2/3,z+2/3
x+1/3,x-y+2/3,z+2/3
-x+y+1/3,y+2/3,z+2/3

loop_
_atom_site_label
_atom_site_type_symbol
_atom_site_fract_x
_atom_site_fract_y
_atom_site_fract_z
_atom_site_occupancy
_atom_site_U_iso_or_equiv
Gd1 Gd+3 0 0 0 1 0.0
S1 S-2 0 0 0.259 1 0.0
Na1 Na+1 0 0 0.5 1 0.0
